data_4349336
loop_
_publ_author_name
'Schnitzler, Silvia'
'Spaniol, Thomas P.'
'Okuda, Jun'

_publ_section_title
;
 Reactivity of a Molecular Magnesium Hydride Featuring a Terminal
 Magnesium-Hydrogen Bond.
;
_journal_issue 24
_journal_name_full 'Inorganic chemistry'
_journal_page_first 12997
_journal_page_last 13006
_journal_paper_doi 10.1021/acs.inorgchem.6b02509
_journal_volume 55
_journal_year 2016
_chemical_formula_moiety 'C27 H60 Al Mg N4 O, C18 H16 B'
_chemical_formula_sum 'C45 H76 Al B Mg N4 O'
_chemical_formula_weight 751.19
_space_group_crystal_system triclinic
_space_group_IT_number 2
_space_group_name_Hall '-P 1'
_space_group_name_H-M_alt 'P -1'
_atom_sites_solution_hydrogens mixed
_audit_creation_method SHELXL-2013
_cell_angle_alpha 98.482(4)
_cell_angle_beta 90.449(4)
_cell_angle_gamma 117.070(3)
_cell_formula_units_Z 2
_cell_length_a 10.861(2)
_cell_length_b 11.054(2)
_cell_length_c 20.918(4)
_cell_measurement_reflns_used 1595
_cell_measurement_temperature 100(2)
_cell_measurement_theta_max 22.26
_cell_measurement_theta_min 2.26
_cell_volume 2203.8(7)
_computing_cell_refinement 'Bruker SAINT'
_computing_data_collection 'Bruker APEX'
_computing_data_reduction 'Bruker SAINT'
_computing_molecular_graphics 'ORTEP-III (Farrugia, 1999)'
_computing_structure_refinement 'SHELXL-2013 (Sheldrick, 2013)'
_computing_structure_solution 'SIR-92 (Altomare 1992)'
_diffrn_ambient_temperature 100(2)
_diffrn_measured_fraction_theta_full 0.998
_diffrn_measured_fraction_theta_max 0.994
_diffrn_measurement_device_type 'Bruker APEX-I CCD'
_diffrn_measurement_method '\w scans'
_diffrn_radiation_type MoK\a
_diffrn_radiation_wavelength 0.71073
_diffrn_reflns_av_R_equivalents 0.0716
_diffrn_reflns_av_unetI/netI 0.1193
_diffrn_reflns_Laue_measured_fraction_full 0.998
_diffrn_reflns_Laue_measured_fraction_max 0.994
_diffrn_reflns_limit_h_max 13
_diffrn_reflns_limit_h_min -13
_diffrn_reflns_limit_k_max 13
_diffrn_reflns_limit_k_min -13
_diffrn_reflns_limit_l_max 23
_diffrn_reflns_limit_l_min -26
_diffrn_reflns_number 22370
_diffrn_reflns_point_group_measured_fraction_full 0.998
_diffrn_reflns_point_group_measured_fraction_max 0.994
_diffrn_reflns_theta_full 25.242
_diffrn_reflns_theta_max 26.614
_diffrn_reflns_theta_min 2.099
_diffrn_source mocrosource
_exptl_absorpt_coefficient_mu 0.098
_exptl_absorpt_correction_T_max 0.7454
_exptl_absorpt_correction_T_min 0.6052
_exptl_absorpt_correction_type multi-scan
_exptl_absorpt_process_details 'Sadabs Bruker'
_exptl_crystal_colour colorless
_exptl_crystal_density_diffrn 1.132
_exptl_crystal_description block
_exptl_crystal_F_000 824
_exptl_crystal_size_max 0.360
_exptl_crystal_size_mid 0.180
_exptl_crystal_size_min 0.120
_refine_diff_density_max 0.545
_refine_diff_density_min -0.316
_refine_diff_density_rms 0.067
_refine_ls_extinction_method none
_refine_ls_goodness_of_fit_ref 1.290
_refine_ls_hydrogen_treatment mixed
_refine_ls_matrix_type full
_refine_ls_number_parameters 491
_refine_ls_number_reflns 9188
_refine_ls_number_restraints 0
_refine_ls_restrained_S_all 1.290
_refine_ls_R_factor_all 0.1041
_refine_ls_R_factor_gt 0.0681
_refine_ls_shift/su_max 0.000
_refine_ls_shift/su_mean 0.000
_refine_ls_structure_factor_coef Fsqd
_refine_ls_weighting_details
;
 w=1/[\s^2^(Fo^2^)+(0.0250P)^2^]
 where P=(Fo^2^+2Fc^2^)/3
;
_refine_ls_weighting_scheme calc
_refine_ls_wR_factor_gt 0.1580
_refine_ls_wR_factor_ref 0.1694
_reflns_Friedel_coverage 0.000
_reflns_number_gt 6225
_reflns_number_total 9188
_reflns_threshold_expression 'I > 2\s(I)'
_cod_data_source_file ic6b02509_si_002.cif
_cod_data_source_block 16
_cod_database_code 4349336
_shelx_space_group_comment
;
The symmetry employed for this shelxl refinement is uniquely defined
by the following loop, which should always be used as a source of
symmetry information in preference to the above space-group names.
They are only intended as comments.
;
_shelx_estimated_absorpt_t_min 0.966
_shelx_estimated_absorpt_t_max 0.988
_shelxl_version_number 2013-2

loop_
_space_group_symop_operation_xyz
'x, y, z'
'-x, -y, -z'

loop_
_atom_site_label
_atom_site_type_symbol
_atom_site_fract_x
_atom_site_fract_y
_atom_site_fract_z
_atom_site_U_iso_or_equiv
_atom_site_adp_type
_atom_site_occupancy
_atom_site_site_symmetry_order
_atom_site_calc_flag
_atom_site_refinement_flags_posn
_atom_site_refinement_flags_adp
Al1 Al 0.43566(8) 0.21745(8) 0.35838(4) 0.0181(2) Uani 1 1 d . .
Mg2 Mg 0.18443(8) -0.07348(8) 0.25740(4) 0.0155(2) Uani 1 1 d . .
O1 O 0.03836(17) -0.01612(17) 0.28306(8) 0.0190(4) Uani 1 1 d . .
N1 N 0.3964(2) 0.0557(2) 0.29005(10) 0.0202(5) Uani 1 1 d . .
N2 N 0.2501(2) -0.0259(2) 0.16036(10) 0.0236(5) Uani 1 1 d . .
N3 N 0.0553(2) -0.2757(2) 0.19886(10) 0.0223(5) Uani 1 1 d . .
N4 N 0.1966(2) -0.2053(2) 0.32580(11) 0.0211(5) Uani 1 1 d . .
B1 B -0.1447(3) -0.7849(3) 0.13368(14) 0.0170(6) Uani 1 1 d . .
H1 H -0.130(3) -0.749(3) 0.1910(13) 0.027(7) Uiso 1 1 d . .
C1 C 0.4681(3) 0.1029(3) 0.22995(14) 0.0284(7) Uani 1 1 d . .
H1A H 0.4724 0.1929 0.2261 0.034 Uiso 1 1 calc R U
H1B H 0.5645 0.1168 0.2352 0.034 Uiso 1 1 calc R U
C2 C 0.3968(3) 0.0029(3) 0.16822(14) 0.0294(7) Uani 1 1 d . .
H2A H 0.4451 0.0422 0.1307 0.035 Uiso 1 1 calc R U
H2B H 0.4014 -0.0841 0.1694 0.035 Uiso 1 1 calc R U
C3 C 0.1698(3) -0.1562(3) 0.11107(13) 0.0315(7) Uani 1 1 d . .
H3A H 0.0857 -0.1558 0.0928 0.038 Uiso 1 1 calc R U
H3B H 0.2279 -0.1577 0.0750 0.038 Uiso 1 1 calc R U
C4 C 0.1282(3) -0.2833(3) 0.14057(14) 0.0315(7) Uani 1 1 d . .
H4A H 0.0666 -0.3655 0.1086 0.038 Uiso 1 1 calc R U
H4B H 0.2117 -0.2924 0.1523 0.038 Uiso 1 1 calc R U
C5 C 0.0445(3) -0.3850(3) 0.23692(15) 0.0308(7) Uani 1 1 d . .
H5A H -0.0376 -0.4109 0.2623 0.037 Uiso 1 1 calc R U
H5B H 0.0328 -0.4682 0.2068 0.037 Uiso 1 1 calc R U
C6 C 0.1727(3) -0.3320(3) 0.28169(14) 0.0299(7) Uani 1 1 d . .
H6A H 0.1636 -0.4035 0.3075 0.036 Uiso 1 1 calc R U
H6B H 0.2536 -0.3130 0.2559 0.036 Uiso 1 1 calc R U
C7 C 0.3441(3) -0.1259(3) 0.35561(15) 0.0310(7) Uani 1 1 d . .
H7A H 0.3476 -0.0640 0.3957 0.037 Uiso 1 1 calc R U
H7B H 0.3754 -0.1913 0.3677 0.037 Uiso 1 1 calc R U
C8 C 0.4402(3) -0.0424(3) 0.31083(15) 0.0322(7) Uani 1 1 d . .
H8A H 0.5351 0.0094 0.3329 0.039 Uiso 1 1 calc R U
H8B H 0.4426 -0.1046 0.2722 0.039 Uiso 1 1 calc R U
C9 C 0.2386(3) 0.0881(3) 0.13567(13) 0.0261(7) Uani 1 1 d . .
H9A H 0.2911 0.1744 0.1661 0.039 Uiso 1 1 calc R U
H9B H 0.1408 0.0676 0.1313 0.039 Uiso 1 1 calc R U
H9C H 0.2763 0.0976 0.0932 0.039 Uiso 1 1 calc R U
C10 C -0.0851(3) -0.2962(3) 0.17876(13) 0.0233(6) Uani 1 1 d . .
H10A H -0.0771 -0.2152 0.1617 0.035 Uiso 1 1 calc R U
H10B H -0.1405 -0.3088 0.2163 0.035 Uiso 1 1 calc R U
H10C H -0.1305 -0.3781 0.1450 0.035 Uiso 1 1 calc R U
C11 C 0.1057(3) -0.2421(3) 0.37943(13) 0.0262(7) Uani 1 1 d . .
H11A H 0.0085 -0.2927 0.3617 0.039 Uiso 1 1 calc R U
H11B H 0.1203 -0.1580 0.4086 0.039 Uiso 1 1 calc R U
H11C H 0.1281 -0.3002 0.4036 0.039 Uiso 1 1 calc R U
C12 C 0.0364(3) 0.1037(3) 0.26131(13) 0.0232(6) Uani 1 1 d . .
H12A H -0.0032 0.0798 0.2157 0.028 Uiso 1 1 calc R U
H12B H 0.1314 0.1814 0.2648 0.028 Uiso 1 1 calc R U
C13 C -0.0533(3) 0.1406(3) 0.30596(14) 0.0277(7) Uani 1 1 d . .
H13A H -0.0996 0.1849 0.2844 0.033 Uiso 1 1 calc R U
H13B H 0.0014 0.2032 0.3460 0.033 Uiso 1 1 calc R U
C14 C -0.1582(3) 0.0017(3) 0.32071(15) 0.0316(8) Uani 1 1 d . .
H14A H -0.2009 0.0121 0.3614 0.038 Uiso 1 1 calc R U
H14B H -0.2322 -0.0492 0.2848 0.038 Uiso 1 1 calc R U
C15 C -0.0698(3) -0.0699(3) 0.32736(14) 0.0242(6) Uani 1 1 d . .
H15A H -0.0286 -0.0484 0.3725 0.029 Uiso 1 1 calc R U
H15B H -0.1258 -0.1710 0.3151 0.029 Uiso 1 1 calc R U
C16 C 0.4581(3) 0.3712(3) 0.31043(12) 0.0207(6) Uani 1 1 d . .
H16A H 0.5311 0.3827 0.2804 0.025 Uiso 1 1 calc R U
H16B H 0.3704 0.3391 0.2833 0.025 Uiso 1 1 calc R U
C17 C 0.4942(3) 0.5149(3) 0.34842(13) 0.0233(6) Uani 1 1 d . .
H17 H 0.5784 0.5447 0.3786 0.028 Uiso 1 1 calc R U
C18 C 0.3780(3) 0.5143(3) 0.38920(15) 0.0328(7) Uani 1 1 d . .
H18A H 0.4035 0.6084 0.4107 0.049 Uiso 1 1 calc R U
H18B H 0.3639 0.4553 0.4220 0.049 Uiso 1 1 calc R U
H18C H 0.2921 0.4786 0.3611 0.049 Uiso 1 1 calc R U
C19 C 0.5291(3) 0.6212(3) 0.30305(14) 0.0320(7) Uani 1 1 d . .
H19A H 0.4492 0.5923 0.2718 0.048 Uiso 1 1 calc R U
H19B H 0.6093 0.6277 0.2798 0.048 Uiso 1 1 calc R U
H19C H 0.5510 0.7113 0.3286 0.048 Uiso 1 1 calc R U
C20 C 0.2682(3) 0.1650(3) 0.41040(12) 0.0206(6) Uani 1 1 d . .
H20A H 0.2077 0.1989 0.3921 0.025 Uiso 1 1 calc R U
H20B H 0.2159 0.0631 0.4030 0.025 Uiso 1 1 calc R U
C21 C 0.2908(3) 0.2159(3) 0.48461(13) 0.0253(6) Uani 1 1 d . .
H21 H 0.3737 0.3089 0.4934 0.030 Uiso 1 1 calc R U
C22 C 0.1673(3) 0.2307(3) 0.51146(15) 0.0391(8) Uani 1 1 d . .
H22A H 0.1555 0.3009 0.4923 0.059 Uiso 1 1 calc R U
H22B H 0.1838 0.2583 0.5587 0.059 Uiso 1 1 calc R U
H22C H 0.0831 0.1422 0.5006 0.059 Uiso 1 1 calc R U
C23 C 0.3204(3) 0.1201(3) 0.52025(14) 0.0356(8) Uani 1 1 d . .
H23A H 0.3447 0.1600 0.5664 0.053 Uiso 1 1 calc R U
H23B H 0.3978 0.1083 0.5020 0.053 Uiso 1 1 calc R U
H23C H 0.2377 0.0302 0.5153 0.053 Uiso 1 1 calc R U
C24 C 0.6027(3) 0.2593(3) 0.41614(13) 0.0257(6) Uani 1 1 d . .
H24A H 0.6165 0.3385 0.4497 0.031 Uiso 1 1 calc R U
H24B H 0.5764 0.1795 0.4388 0.031 Uiso 1 1 calc R U
C25 C 0.7452(3) 0.2919(3) 0.39253(13) 0.0250(6) Uani 1 1 d . .
H25 H 0.7351 0.2094 0.3614 0.030 Uiso 1 1 calc R U
C26 C 0.8517(3) 0.3176(4) 0.44852(15) 0.0407(8) Uani 1 1 d . .
H26A H 0.8600 0.3947 0.4812 0.061 Uiso 1 1 calc R U
H26B H 0.9421 0.3398 0.4317 0.061 Uiso 1 1 calc R U
H26C H 0.8208 0.2345 0.4683 0.061 Uiso 1 1 calc R U
C27 C 0.8008(3) 0.4132(3) 0.35695(17) 0.0419(9) Uani 1 1 d . .
H27A H 0.7372 0.3931 0.3189 0.063 Uiso 1 1 calc R U
H27B H 0.8923 0.4300 0.3430 0.063 Uiso 1 1 calc R U
H27C H 0.8090 0.4952 0.3859 0.063 Uiso 1 1 calc R U
C28 C -0.2677(3) -0.7530(3) 0.10729(12) 0.0164(6) Uani 1 1 d . .
C29 C -0.2996(3) -0.6555(3) 0.14333(13) 0.0199(6) Uani 1 1 d . .
H29 H -0.2521 -0.6109 0.1850 0.024 Uiso 1 1 calc R U
C30 C -0.3983(3) -0.6213(3) 0.12049(13) 0.0233(6) Uani 1 1 d . .
H30 H -0.4164 -0.5538 0.1463 0.028 Uiso 1 1 calc R U
C31 C -0.4706(3) -0.6852(3) 0.06027(13) 0.0209(6) Uani 1 1 d . .
H31 H -0.5369 -0.6609 0.0443 0.025 Uiso 1 1 calc R U
C32 C -0.4449(3) -0.7850(3) 0.02365(12) 0.0208(6) Uani 1 1 d . .
H32 H -0.4947 -0.8308 -0.0174 0.025 Uiso 1 1 calc R U
C33 C -0.3455(3) -0.8181(3) 0.04730(12) 0.0177(6) Uani 1 1 d . .
H33 H -0.3299 -0.8876 0.0218 0.021 Uiso 1 1 calc R U
C34 C -0.2902(3) -1.0450(3) 0.14790(13) 0.0207(6) Uani 1 1 d . .
H34 H -0.3247 -1.0115 0.1842 0.025 Uiso 1 1 calc R U
C35 C -0.3400(3) -1.1865(3) 0.13083(13) 0.0230(6) Uani 1 1 d . .
H35 H -0.4073 -1.2474 0.1551 0.028 Uiso 1 1 calc R U
C36 C -0.2912(3) -1.2387(3) 0.07816(13) 0.0223(6) Uani 1 1 d . .
H36 H -0.3246 -1.3353 0.0661 0.027 Uiso 1 1 calc R U
C37 C -0.1933(3) -1.1481(3) 0.04353(13) 0.0215(6) Uani 1 1 d . .
H37 H -0.1595 -1.1828 0.0073 0.026 Uiso 1 1 calc R U
C38 C -0.1442(3) -1.0071(3) 0.06149(12) 0.0187(6) Uani 1 1 d . .
H38 H -0.0760 -0.9472 0.0373 0.022 Uiso 1 1 calc R U
C39 C -0.1910(2) -0.9488(3) 0.11410(12) 0.0169(6) Uani 1 1 d . .
C40 C 0.0044(3) -0.6867(3) 0.10871(12) 0.0174(6) Uani 1 1 d . .
C41 C 0.1293(3) -0.6444(3) 0.14622(13) 0.0219(6) Uani 1 1 d . .
H41 H 0.1249 -0.6741 0.1869 0.026 Uiso 1 1 calc R U
C42 C 0.2590(3) -0.5611(3) 0.12690(14) 0.0250(6) Uani 1 1 d . .
H42 H 0.3404 -0.5365 0.1539 0.030 Uiso 1 1 calc R U
C43 C 0.2698(3) -0.5140(3) 0.06844(13) 0.0229(6) Uani 1 1 d . .
H43 H 0.3580 -0.4567 0.0551 0.028 Uiso 1 1 calc R U
C44 C 0.1493(3) -0.5520(3) 0.02965(13) 0.0205(6) Uani 1 1 d . .
H44 H 0.1550 -0.5199 -0.0105 0.025 Uiso 1 1 calc R U
C45 C 0.0205(3) -0.6369(3) 0.04933(12) 0.0192(6) Uani 1 1 d . .
H45 H -0.0602 -0.6625 0.0216 0.023 Uiso 1 1 calc R U

loop_
_atom_site_aniso_label
_atom_site_aniso_U_11
_atom_site_aniso_U_22
_atom_site_aniso_U_33
_atom_site_aniso_U_23
_atom_site_aniso_U_13
_atom_site_aniso_U_12
Al1 0.0189(4) 0.0182(5) 0.0155(4) 0.0033(4) 0.0008(3) 0.0069(3)
Mg2 0.0175(5) 0.0158(5) 0.0143(5) 0.0034(4) 0.0031(3) 0.0085(4)
O1 0.0200(10) 0.0207(10) 0.0206(10) 0.0085(8) 0.0073(8) 0.0114(8)
N1 0.0196(12) 0.0207(13) 0.0236(13) 0.0051(10) 0.0035(10) 0.0116(10)
N2 0.0267(13) 0.0272(14) 0.0206(13) 0.0071(11) 0.0083(10) 0.0145(11)
N3 0.0242(13) 0.0211(13) 0.0225(13) -0.0016(11) -0.0004(10) 0.0128(10)
N4 0.0232(12) 0.0181(13) 0.0232(13) 0.0071(11) 0.0049(10) 0.0095(10)
B1 0.0197(15) 0.0206(17) 0.0141(16) 0.0027(14) 0.0024(12) 0.0122(13)
C1 0.0177(15) 0.0271(17) 0.0317(17) -0.0036(14) 0.0102(13) 0.0054(12)
C2 0.0293(17) 0.0368(19) 0.0248(16) 0.0078(15) 0.0096(13) 0.0167(14)
C3 0.0348(18) 0.0393(19) 0.0160(16) -0.0031(14) 0.0018(13) 0.0156(15)
C4 0.0280(17) 0.0311(18) 0.0283(18) -0.0045(14) 0.0005(13) 0.0104(14)
C5 0.0342(17) 0.0181(16) 0.0395(19) 0.0036(14) 0.0012(14) 0.0120(13)
C6 0.0407(18) 0.0258(17) 0.0287(17) 0.0058(14) 0.0053(14) 0.0196(14)
C7 0.0261(16) 0.0369(19) 0.0348(18) 0.0136(15) -0.0018(13) 0.0165(14)
C8 0.0266(16) 0.0256(17) 0.045(2) 0.0044(15) -0.0073(14) 0.0136(13)
C9 0.0315(16) 0.0288(17) 0.0208(15) 0.0110(14) 0.0084(12) 0.0141(13)
C10 0.0213(15) 0.0228(16) 0.0215(15) 0.0047(13) -0.0002(12) 0.0062(12)
C11 0.0333(17) 0.0231(16) 0.0210(16) 0.0079(13) 0.0053(13) 0.0107(13)
C12 0.0250(15) 0.0245(16) 0.0259(16) 0.0126(13) 0.0049(12) 0.0140(13)
C13 0.0380(17) 0.0344(18) 0.0252(16) 0.0135(14) 0.0113(13) 0.0266(15)
C14 0.0304(17) 0.047(2) 0.0333(18) 0.0208(16) 0.0166(14) 0.0271(15)
C15 0.0201(14) 0.0254(16) 0.0291(16) 0.0095(13) 0.0116(12) 0.0107(12)
C16 0.0216(14) 0.0204(15) 0.0187(15) 0.0022(12) 0.0019(11) 0.0087(12)
C17 0.0261(15) 0.0218(16) 0.0205(15) 0.0010(13) -0.0024(12) 0.0107(12)
C18 0.048(2) 0.0254(18) 0.0334(18) 0.0092(15) 0.0113(15) 0.0222(15)
C19 0.0401(19) 0.0196(16) 0.0314(18) 0.0045(14) 0.0060(14) 0.0096(14)
C20 0.0236(15) 0.0186(15) 0.0182(14) 0.0020(12) 0.0028(11) 0.0087(12)
C21 0.0260(15) 0.0222(16) 0.0205(15) 0.0031(13) 0.0043(12) 0.0050(12)
C22 0.0342(19) 0.041(2) 0.0324(19) -0.0049(16) 0.0120(15) 0.0128(16)
C23 0.046(2) 0.039(2) 0.0188(16) 0.0115(15) 0.0081(14) 0.0148(16)
C24 0.0241(15) 0.0292(17) 0.0214(15) 0.0076(13) 0.0023(12) 0.0093(13)
C25 0.0237(15) 0.0220(16) 0.0260(16) 0.0005(13) -0.0015(12) 0.0089(12)
C26 0.0293(18) 0.054(2) 0.0368(19) 0.0024(17) -0.0039(15) 0.0187(16)
C27 0.0271(17) 0.034(2) 0.065(2) 0.0224(18) 0.0113(16) 0.0099(15)
C28 0.0154(13) 0.0185(14) 0.0150(14) 0.0057(12) 0.0072(10) 0.0068(11)
C29 0.0187(14) 0.0192(15) 0.0192(15) 0.0022(12) 0.0023(11) 0.0068(11)
C30 0.0226(15) 0.0183(15) 0.0302(16) 0.0041(13) 0.0065(12) 0.0104(12)
C31 0.0155(13) 0.0245(16) 0.0260(15) 0.0126(13) 0.0062(11) 0.0097(12)
C32 0.0221(14) 0.0248(16) 0.0150(14) 0.0065(12) 0.0023(11) 0.0096(12)
C33 0.0206(14) 0.0194(15) 0.0148(14) 0.0043(12) 0.0069(11) 0.0102(11)
C34 0.0236(15) 0.0251(16) 0.0174(14) 0.0046(13) 0.0025(11) 0.0142(12)
C35 0.0191(14) 0.0234(16) 0.0265(16) 0.0108(13) 0.0035(12) 0.0078(12)
C36 0.0244(15) 0.0164(15) 0.0268(16) 0.0034(13) -0.0022(12) 0.0102(12)
C37 0.0240(15) 0.0233(16) 0.0200(15) 0.0023(13) 0.0017(12) 0.0139(12)
C38 0.0186(14) 0.0177(15) 0.0195(15) 0.0056(12) 0.0021(11) 0.0074(11)
C39 0.0151(13) 0.0214(15) 0.0155(14) 0.0056(12) 0.0008(11) 0.0089(11)
C40 0.0215(14) 0.0140(14) 0.0196(14) 0.0006(12) 0.0006(11) 0.0114(11)
C41 0.0228(15) 0.0222(16) 0.0239(15) 0.0077(13) 0.0024(12) 0.0118(12)
C42 0.0187(14) 0.0265(16) 0.0318(17) 0.0047(14) 0.0009(12) 0.0123(12)
C43 0.0218(15) 0.0169(15) 0.0320(17) 0.0054(13) 0.0081(12) 0.0100(12)
C44 0.0269(15) 0.0185(15) 0.0191(15) 0.0030(12) 0.0073(12) 0.0130(12)
C45 0.0232(15) 0.0177(15) 0.0188(15) -0.0003(12) 0.0028(11) 0.0123(12)

loop_
_atom_type_symbol
_atom_type_description
_atom_type_scat_dispersion_real
_atom_type_scat_dispersion_imag
_atom_type_scat_source
C C 0.0033 0.0016 'International Tables Vol C Tables 4.2.6.8 and 6.1.1.4'
H H 0.0000 0.0000 'International Tables Vol C Tables 4.2.6.8 and 6.1.1.4'
B B 0.0013 0.0007 'International Tables Vol C Tables 4.2.6.8 and 6.1.1.4'
N N 0.0061 0.0033 'International Tables Vol C Tables 4.2.6.8 and 6.1.1.4'
Mg Mg 0.0486 0.0363 'International Tables Vol C Tables 4.2.6.8 and 6.1.1.4'
Al Al 0.0645 0.0514 'International Tables Vol C Tables 4.2.6.8 and 6.1.1.4'
O O 0.0106 0.0060 'International Tables Vol C Tables 4.2.6.8 and 6.1.1.4'

loop_
_geom_angle_atom_site_label_1
_geom_angle_atom_site_label_2
_geom_angle_atom_site_label_3
_geom_angle
N1 Al1 C24 109.36(10)
N1 Al1 C16 105.68(10)
C24 Al1 C16 114.26(12)
N1 Al1 C20 107.18(11)
C24 Al1 C20 109.67(11)
C16 Al1 C20 110.39(10)
O1 Mg2 N1 120.95(9)
O1 Mg2 N3 100.20(8)
N1 Mg2 N3 138.84(8)
O1 Mg2 N2 110.99(7)
N1 Mg2 N2 85.12(9)
N3 Mg2 N2 80.71(9)
O1 Mg2 N4 108.98(8)
N1 Mg2 N4 84.41(8)
N3 Mg2 N4 81.15(8)
N2 Mg2 N4 138.32(8)
O1 Mg2 C8 138.55(9)
N1 Mg2 C8 30.66(7)
N3 Mg2 C8 113.95(8)
N2 Mg2 C8 97.58(9)
N4 Mg2 C8 57.27(8)
C15 O1 C12 109.18(17)
C15 O1 Mg2 129.59(13)
C12 O1 Mg2 121.02(14)
C8 N1 C1 108.3(2)
C8 N1 Al1 113.67(18)
C1 N1 Al1 110.36(16)
C8 N1 Mg2 102.44(16)
C1 N1 Mg2 105.45(16)
Al1 N1 Mg2 115.98(10)
C2 N2 C9 110.8(2)
C2 N2 C3 109.5(2)
C9 N2 C3 107.5(2)
C2 N2 Mg2 100.42(15)
C9 N2 Mg2 120.36(16)
C3 N2 Mg2 107.84(16)
C4 N3 C10 109.0(2)
C4 N3 C5 109.7(2)
C10 N3 C5 110.2(2)
C4 N3 Mg2 106.25(17)
C10 N3 Mg2 112.96(15)
C5 N3 Mg2 108.65(16)
C6 N4 C11 109.2(2)
C6 N4 C7 112.1(2)
C11 N4 C7 107.4(2)
C6 N4 Mg2 102.32(15)
C11 N4 Mg2 122.57(14)
C7 N4 Mg2 103.16(14)
C40 B1 C39 113.4(2)
C40 B1 C28 111.41(19)
C39 B1 C28 109.6(2)
C40 B1 H1 104.3(13)
C39 B1 H1 111.8(12)
C28 B1 H1 106.1(11)
C2 C1 N1 113.6(2)
C2 C1 H1A 108.8
N1 C1 H1A 108.8
C2 C1 H1B 108.8
N1 C1 H1B 108.8
H1A C1 H1B 107.7
N2 C2 C1 110.5(2)
N2 C2 H2A 109.6
C1 C2 H2A 109.6
N2 C2 H2B 109.6
C1 C2 H2B 109.6
H2A C2 H2B 108.1
C4 C3 N2 111.9(2)
C4 C3 H3A 109.2
N2 C3 H3A 109.2
C4 C3 H3B 109.2
N2 C3 H3B 109.2
H3A C3 H3B 107.9
N3 C4 C3 110.1(2)
N3 C4 H4A 109.6
C3 C4 H4A 109.6
N3 C4 H4B 109.6
C3 C4 H4B 109.6
H4A C4 H4B 108.1
C6 C5 N3 109.8(2)
C6 C5 H5A 109.7
N3 C5 H5A 109.7
C6 C5 H5B 109.7
N3 C5 H5B 109.7
H5A C5 H5B 108.2
N4 C6 C5 111.4(2)
N4 C6 H6A 109.3
C5 C6 H6A 109.3
N4 C6 H6B 109.3
C5 C6 H6B 109.3
H6A C6 H6B 108.0
C8 C7 N4 112.3(2)
C8 C7 H7A 109.1
N4 C7 H7A 109.1
C8 C7 H7B 109.1
N4 C7 H7B 109.1
H7A C7 H7B 107.9
N1 C8 C7 111.4(2)
N1 C8 Mg2 46.90(12)
C7 C8 Mg2 79.81(14)
N1 C8 H8A 109.3
C7 C8 H8A 109.3
Mg2 C8 H8A 155.3
N1 C8 H8B 109.3
C7 C8 H8B 109.3
Mg2 C8 H8B 89.4
H8A C8 H8B 108.0
N2 C9 H9A 109.5
N2 C9 H9B 109.5
H9A C9 H9B 109.5
N2 C9 H9C 109.5
H9A C9 H9C 109.5
H9B C9 H9C 109.5
N3 C10 H10A 109.5
N3 C10 H10B 109.5
H10A C10 H10B 109.5
N3 C10 H10C 109.5
H10A C10 H10C 109.5
H10B C10 H10C 109.5
N4 C11 H11A 109.5
N4 C11 H11B 109.5
H11A C11 H11B 109.5
N4 C11 H11C 109.5
H11A C11 H11C 109.5
H11B C11 H11C 109.5
O1 C12 C13 104.93(19)
O1 C12 H12A 110.8
C13 C12 H12A 110.8
O1 C12 H12B 110.8
C13 C12 H12B 110.8
H12A C12 H12B 108.8
C12 C13 C14 102.8(2)
C12 C13 H13A 111.2
C14 C13 H13A 111.2
C12 C13 H13B 111.2
C14 C13 H13B 111.2
H13A C13 H13B 109.1
C15 C14 C13 102.4(2)
C15 C14 H14A 111.3
C13 C14 H14A 111.3
C15 C14 H14B 111.3
C13 C14 H14B 111.3
H14A C14 H14B 109.2
O1 C15 C14 105.14(19)
O1 C15 H15A 110.7
C14 C15 H15A 110.7
O1 C15 H15B 110.7
C14 C15 H15B 110.7
H15A C15 H15B 108.8
C17 C16 Al1 120.05(17)
C17 C16 H16A 107.3
Al1 C16 H16A 107.3
C17 C16 H16B 107.3
Al1 C16 H16B 107.3
H16A C16 H16B 106.9
C18 C17 C19 109.5(2)
C18 C17 C16 112.3(2)
C19 C17 C16 111.4(2)
C18 C17 H17 107.8
C19 C17 H17 107.8
C16 C17 H17 107.8
C17 C18 H18A 109.5
C17 C18 H18B 109.5
H18A C18 H18B 109.5
C17 C18 H18C 109.5
H18A C18 H18C 109.5
H18B C18 H18C 109.5
C17 C19 H19A 109.5
C17 C19 H19B 109.5
H19A C19 H19B 109.5
C17 C19 H19C 109.5
H19A C19 H19C 109.5
H19B C19 H19C 109.5
C21 C20 Al1 118.83(19)
C21 C20 H20A 107.6
Al1 C20 H20A 107.6
C21 C20 H20B 107.6
Al1 C20 H20B 107.6
H20A C20 H20B 107.0
C23 C21 C22 109.6(2)
C23 C21 C20 111.2(2)
C22 C21 C20 112.2(2)
C23 C21 H21 107.9
C22 C21 H21 107.9
C20 C21 H21 107.9
C21 C22 H22A 109.5
C21 C22 H22B 109.5
H22A C22 H22B 109.5
C21 C22 H22C 109.5
H22A C22 H22C 109.5
H22B C22 H22C 109.5
C21 C23 H23A 109.5
C21 C23 H23B 109.5
H23A C23 H23B 109.5
C21 C23 H23C 109.5
H23A C23 H23C 109.5
H23B C23 H23C 109.5
C25 C24 Al1 124.24(19)
C25 C24 H24A 106.3
Al1 C24 H24A 106.3
C25 C24 H24B 106.3
Al1 C24 H24B 106.3
H24A C24 H24B 106.4
C27 C25 C24 112.7(2)
C27 C25 C26 109.5(2)
C24 C25 C26 111.8(2)
C27 C25 H25 107.5
C24 C25 H25 107.5
C26 C25 H25 107.5
C25 C26 H26A 109.5
C25 C26 H26B 109.5
H26A C26 H26B 109.5
C25 C26 H26C 109.5
H26A C26 H26C 109.5
H26B C26 H26C 109.5
C25 C27 H27A 109.5
C25 C27 H27B 109.5
H27A C27 H27B 109.5
C25 C27 H27C 109.5
H27A C27 H27C 109.5
H27B C27 H27C 109.5
C29 C28 C33 115.6(2)
C29 C28 B1 121.4(2)
C33 C28 B1 123.1(2)
C30 C29 C28 122.4(2)
C30 C29 H29 118.8
C28 C29 H29 118.8
C31 C30 C29 120.3(2)
C31 C30 H30 119.8
C29 C30 H30 119.8
C32 C31 C30 119.2(2)
C32 C31 H31 120.4
C30 C31 H31 120.4
C31 C32 C33 119.7(2)
C31 C32 H32 120.1
C33 C32 H32 120.1
C32 C33 C28 122.7(2)
C32 C33 H33 118.7
C28 C33 H33 118.7
C35 C34 C39 123.3(2)
C35 C34 H34 118.4
C39 C34 H34 118.4
C36 C35 C34 119.7(2)
C36 C35 H35 120.1
C34 C35 H35 120.1
C37 C36 C35 119.2(3)
C37 C36 H36 120.4
C35 C36 H36 120.4
C36 C37 C38 120.3(2)
C36 C37 H37 119.8
C38 C37 H37 119.8
C37 C38 C39 122.8(2)
C37 C38 H38 118.6
C39 C38 H38 118.6
C34 C39 C38 114.7(2)
C34 C39 B1 120.7(2)
C38 C39 B1 124.5(2)
C41 C40 C45 114.5(2)
C41 C40 B1 121.2(2)
C45 C40 B1 124.3(2)
C42 C41 C40 123.4(2)
C42 C41 H41 118.3
C40 C41 H41 118.3
C43 C42 C41 120.1(2)
C43 C42 H42 119.9
C41 C42 H42 119.9
C42 C43 C44 118.9(2)
C42 C43 H43 120.6
C44 C43 H43 120.6
C43 C44 C45 120.2(2)
C43 C44 H44 119.9
C45 C44 H44 119.9
C44 C45 C40 122.9(2)
C44 C45 H45 118.6
C40 C45 H45 118.6

loop_
_geom_bond_atom_site_label_1
_geom_bond_atom_site_label_2
_geom_bond_distance
Al1 N1 1.991(2)
Al1 C24 2.001(3)
Al1 C16 2.021(2)
Al1 C20 2.021(3)
Mg2 O1 2.0089(17)
Mg2 N1 2.122(2)
Mg2 N3 2.185(2)
Mg2 N2 2.214(2)
Mg2 N4 2.230(2)
Mg2 C8 2.838(3)
O1 C15 1.462(3)
O1 C12 1.472(2)
N1 C8 1.482(3)
N1 C1 1.516(3)
N2 C2 1.479(3)
N2 C9 1.485(3)
N2 C3 1.518(4)
N3 C4 1.471(3)
N3 C10 1.484(3)
N3 C5 1.504(3)
N4 C6 1.471(4)
N4 C11 1.478(3)
N4 C7 1.506(3)
B1 C40 1.629(4)
B1 C39 1.629(4)
B1 C28 1.640(3)
B1 H1 1.19(3)
C1 C2 1.508(4)
C1 H1A 0.9900
C1 H1B 0.9900
C2 H2A 0.9900
C2 H2B 0.9900
C3 C4 1.497(4)
C3 H3A 0.9900
C3 H3B 0.9900
C4 H4A 0.9900
C4 H4B 0.9900
C5 C6 1.495(4)
C5 H5A 0.9900
C5 H5B 0.9900
C6 H6A 0.9900
C6 H6B 0.9900
C7 C8 1.488(4)
C7 H7A 0.9900
C7 H7B 0.9900
C8 H8A 0.9900
C8 H8B 0.9900
C9 H9A 0.9800
C9 H9B 0.9800
C9 H9C 0.9800
C10 H10A 0.9800
C10 H10B 0.9800
C10 H10C 0.9800
C11 H11A 0.9800
C11 H11B 0.9800
C11 H11C 0.9800
C12 C13 1.501(4)
C12 H12A 0.9900
C12 H12B 0.9900
C13 C14 1.518(4)
C13 H13A 0.9900
C13 H13B 0.9900
C14 C15 1.512(3)
C14 H14A 0.9900
C14 H14B 0.9900
C15 H15A 0.9900
C15 H15B 0.9900
C16 C17 1.538(4)
C16 H16A 0.9900
C16 H16B 0.9900
C17 C18 1.526(4)
C17 C19 1.534(3)
C17 H17 1.0000
C18 H18A 0.9800
C18 H18B 0.9800
C18 H18C 0.9800
C19 H19A 0.9800
C19 H19B 0.9800
C19 H19C 0.9800
C20 C21 1.548(4)
C20 H20A 0.9900
C20 H20B 0.9900
C21 C23 1.523(3)
C21 C22 1.525(4)
C21 H21 1.0000
C22 H22A 0.9800
C22 H22B 0.9800
C22 H22C 0.9800
C23 H23A 0.9800
C23 H23B 0.9800
C23 H23C 0.9800
C24 C25 1.525(4)
C24 H24A 0.9900
C24 H24B 0.9900
C25 C27 1.511(4)
C25 C26 1.540(4)
C25 H25 1.0000
C26 H26A 0.9800
C26 H26B 0.9800
C26 H26C 0.9800
C27 H27A 0.9800
C27 H27B 0.9800
C27 H27C 0.9800
C28 C29 1.398(3)
C28 C33 1.404(4)
C29 C30 1.391(3)
C29 H29 0.9500
C30 C31 1.385(4)
C30 H30 0.9500
C31 C32 1.384(3)
C31 H31 0.9500
C32 C33 1.396(3)
C32 H32 0.9500
C33 H33 0.9500
C34 C35 1.388(4)
C34 C39 1.408(3)
C34 H34 0.9500
C35 C36 1.388(4)
C35 H35 0.9500
C36 C37 1.384(4)
C36 H36 0.9500
C37 C38 1.387(4)
C37 H37 0.9500
C38 C39 1.408(3)
C38 H38 0.9500
C40 C41 1.405(3)
C40 C45 1.412(3)
C41 C42 1.391(4)
C41 H41 0.9500
C42 C43 1.384(4)
C42 H42 0.9500
C43 C44 1.389(4)
C43 H43 0.9500
C44 C45 1.392(4)
C44 H44 0.9500
C45 H45 0.9500
